data_7102020
loop_
_publ_author_name
'Zheng, Shao-Liang'
'Messerschmidt, Marc'
'Coppens, Philip'

_publ_section_title
;
 Single-crystal-to-single-crystal E--&gt;Z and Z--&gt;E isomerizations
 of 3-chloroacrylic acid within the nanocavities of a supramolecular
 framework.
;
_journal_issue 26
_journal_name_full 'Chemical communications (Cambridge, England)'
_journal_page_first 2735
_journal_page_last 2737
_journal_paper_doi 10.1039/b703378h
_journal_year 2007
_chemical_formula_sum 'C41 H54 Cl O13.5'
_chemical_formula_weight 798.29
_chemical_melting_point ?
_chemical_name_common CECR-Z-HClA-2MeOH-1.5H2O@90k
_chemical_name_systematic
;
?
;
_space_group_IT_number 2
_symmetry_cell_setting triclinic
_symmetry_space_group_name_Hall '-P 1'
_symmetry_space_group_name_H-M 'P -1'
_atom_sites_solution_hydrogens geom
_atom_sites_solution_primary direct
_atom_sites_solution_secondary difmap
_audit_creation_method SHELXL-97
_cell_angle_alpha 98.6809(10)
_cell_angle_beta 111.1014(9)
_cell_angle_gamma 94.8602(10)
_cell_formula_units_Z 2
_cell_length_a 11.2946(4)
_cell_length_b 13.4660(5)
_cell_length_c 14.6284(5)
_cell_measurement_reflns_used 675
_cell_measurement_temperature 90(2)
_cell_measurement_theta_max 25
_cell_measurement_theta_min 2.5
_cell_volume 2028.45(13)
_computing_cell_refinement 'Bruker SMART'
_computing_data_collection 'Bruker SMART'
_computing_data_reduction 'Bruker SAINT'
_computing_molecular_graphics 'Bruker SHELXTL'
_computing_publication_material 'Bruker SHELXTL'
_computing_structure_refinement 'SHELXL-97 (Sheldrick, 1997)'
_computing_structure_solution 'SHELXS-97 (Sheldrick, 1990)'
_diffrn_ambient_temperature 90(2)
_diffrn_measured_fraction_theta_full 1.000
_diffrn_measured_fraction_theta_max 1.000
_diffrn_measurement_device_type 'CCD area detector'
_diffrn_measurement_method 'phi and omega scans'
_diffrn_radiation_monochromator graphite
_diffrn_radiation_source 'fine-focus sealed tube'
_diffrn_radiation_type MoK\a
_diffrn_radiation_wavelength 0.71073
_diffrn_reflns_av_R_equivalents 0.0208
_diffrn_reflns_av_sigmaI/netI 0.0201
_diffrn_reflns_limit_h_max 13
_diffrn_reflns_limit_h_min -13
_diffrn_reflns_limit_k_max 16
_diffrn_reflns_limit_k_min -16
_diffrn_reflns_limit_l_max 17
_diffrn_reflns_limit_l_min -17
_diffrn_reflns_number 22694
_diffrn_reflns_theta_full 25.00
_diffrn_reflns_theta_max 25.00
_diffrn_reflns_theta_min 1.52
_exptl_absorpt_coefficient_mu 0.160
_exptl_absorpt_correction_T_max 0.9811
_exptl_absorpt_correction_T_min 0.9687
_exptl_absorpt_correction_type 'empirical SADABS'
_exptl_absorpt_process_details 'Blessing, R. (1995) Acta Crystallogr., A51, 33-38'
_exptl_crystal_colour 'pale yellow'
_exptl_crystal_density_diffrn 1.307
_exptl_crystal_density_method 'not measured'
_exptl_crystal_description block
_exptl_crystal_F_000 850
_exptl_crystal_size_max 0.20
_exptl_crystal_size_mid 0.16
_exptl_crystal_size_min 0.12
_refine_diff_density_max 0.691
_refine_diff_density_min -0.702
_refine_diff_density_rms 0.057
_refine_ls_extinction_method none
_refine_ls_goodness_of_fit_ref 1.023
_refine_ls_hydrogen_treatment mixed
_refine_ls_matrix_type full
_refine_ls_number_parameters 550
_refine_ls_number_reflns 7140
_refine_ls_number_restraints 0
_refine_ls_restrained_S_all 1.023
_refine_ls_R_factor_all 0.0512
_refine_ls_R_factor_gt 0.0455
_refine_ls_shift/su_max 0.001
_refine_ls_shift/su_mean 0.000
_refine_ls_structure_factor_coef Fsqd
_refine_ls_weighting_details 'calc w=1/[\s^2^(Fo^2^)+(0.0636P)^2^+2.2830P] where P=(Fo^2^+2Fc^2^)/3'
_refine_ls_weighting_scheme calc
_refine_ls_wR_factor_gt 0.1228
_refine_ls_wR_factor_ref 0.1279
_reflns_number_gt 6290
_reflns_number_total 7140
_reflns_threshold_expression >2sigma(I)
_cod_data_source_file b703378h.txt
_cod_data_source_block CECR-Z-HClA-2MeOH-1.5H2O@90k
_cod_depositor_comments
;
The following automatic conversions were performed:
'_symmetry_cell_setting' value 'Triclinic' changed to 'triclinic'
according to '/home/saulius/struct/CIF-dictionaries/cif_core.dic'
dictionary named 'cif_core.dic' version 2.4.1 from 2010-06-29.

Automatic conversion script
Id: cif_fix_enum 1527 2010-12-29 10:47:43Z saulius 

The following automatic conversions were performed:

'_chemical_melting_point' value 'not measured' was changed to '?' -
the value is undefined or not given.

Automatic conversion script
Id: cif_fix_values 1646 2011-03-28 12:23:43Z adriana 
;
_cod_original_sg_symbol_H-M P-1
_cod_original_formula_sum 'C41 H54 Cl O13.50'
_cod_database_code 7102020

loop_
_symmetry_equiv_pos_as_xyz
'x, y, z'
'-x, -y, -z'

loop_
_atom_site_label
_atom_site_type_symbol
_atom_site_fract_x
_atom_site_fract_y
_atom_site_fract_z
_atom_site_U_iso_or_equiv
_atom_site_adp_type
_atom_site_occupancy
_atom_site_symmetry_multiplicity
_atom_site_calc_flag
_atom_site_refinement_flags
_atom_site_disorder_assembly
_atom_site_disorder_group
O1 O 0.81055(13) 0.60403(11) 0.58242(10) 0.0157(3) Uani 1 1 d . . .
O2 O 0.41852(12) 0.60453(10) 0.31433(11) 0.0159(3) Uani 1 1 d . . .
O3 O 0.31272(13) 0.65038(11) 0.12897(10) 0.0171(3) Uani 1 1 d . . .
O4 O 0.53335(15) 0.61704(12) -0.09862(11) 0.0206(3) Uani 1 1 d . . .
O5 O 0.76680(14) 0.54810(11) -0.04046(10) 0.0185(3) Uani 1 1 d . . .
O6 O 1.14444(13) 0.54413(12) 0.24038(11) 0.0202(3) Uani 1 1 d . . .
O7 O 1.29929(13) 0.59646(10) 0.44944(11) 0.0164(3) Uani 1 1 d . . .
O8 O 1.07248(14) 0.63505(11) 0.66195(10) 0.0175(3) Uani 1 1 d . . .
C1 C 0.79186(17) 0.74225(14) 0.49693(13) 0.0121(4) Uani 1 1 d . . .
C2 C 0.73724(18) 0.65017(14) 0.50763(13) 0.0130(4) Uani 1 1 d . . .
C3 C 0.61284(18) 0.60629(14) 0.44600(14) 0.0139(4) Uani 1 1 d . . .
H3A H 0.5767 0.5440 0.4550 0.017 Uiso 1 1 calc R . .
C4 C 0.54132(17) 0.65392(14) 0.37102(14) 0.0130(4) Uani 1 1 d . . .
C5 C 0.59110(17) 0.74635(14) 0.35686(13) 0.0124(4) Uani 1 1 d . . .
C6 C 0.71682(17) 0.78780(14) 0.42155(13) 0.0123(4) Uani 1 1 d . . .
H6A H 0.7528 0.8506 0.4134 0.015 Uiso 1 1 calc R . .
C7 C 0.51325(17) 0.79755(14) 0.27328(14) 0.0130(4) Uani 1 1 d . . .
H7A H 0.4218 0.7845 0.2668 0.016 Uiso 1 1 calc R . .
C8 C 0.51763(17) 0.74850(14) 0.17363(14) 0.0132(4) Uani 1 1 d . . .
C9 C 0.41655(18) 0.67692(14) 0.10371(14) 0.0146(4) Uani 1 1 d . . .
C10 C 0.41976(18) 0.63338(15) 0.01280(14) 0.0166(4) Uani 1 1 d . . .
H10A H 0.3494 0.5857 -0.0341 0.020 Uiso 1 1 calc R . .
C11 C 0.52631(18) 0.65980(14) -0.00952(14) 0.0154(4) Uani 1 1 d . . .
C12 C 0.63084(17) 0.73020(14) 0.05826(14) 0.0137(4) Uani 1 1 d . . .
C13 C 0.62330(17) 0.77210(14) 0.14839(14) 0.0131(4) Uani 1 1 d . . .
H13A H 0.6939 0.8194 0.1955 0.016 Uiso 1 1 calc R . .
C14 C 0.74904(18) 0.75862(14) 0.03443(14) 0.0144(4) Uani 1 1 d . . .
H14A H 0.7241 0.7336 -0.0389 0.017 Uiso 1 1 calc R . .
C15 C 0.85729(17) 0.70206(14) 0.08766(14) 0.0133(4) Uani 1 1 d . . .
C16 C 0.85843(18) 0.60099(15) 0.04927(14) 0.0149(4) Uani 1 1 d . . .
C17 C 0.95347(18) 0.54718(15) 0.09850(14) 0.0162(4) Uani 1 1 d . . .
H17A H 0.9523 0.4784 0.0707 0.019 Uiso 1 1 calc R . .
C18 C 1.05044(18) 0.59459(15) 0.18874(14) 0.0152(4) Uani 1 1 d . . .
C19 C 1.05498(17) 0.69630(14) 0.22972(14) 0.0131(4) Uani 1 1 d . . .
C20 C 0.95746(17) 0.74715(14) 0.17801(14) 0.0127(4) Uani 1 1 d . . .
H20A H 0.9590 0.8161 0.2055 0.015 Uiso 1 1 calc R . .
C21 C 1.16446(17) 0.74539(14) 0.32782(14) 0.0129(4) Uani 1 1 d . . .
H21A H 1.2428 0.7170 0.3260 0.015 Uiso 1 1 calc R . .
C22 C 1.14066(17) 0.71449(14) 0.41686(14) 0.0128(4) Uani 1 1 d . . .
C23 C 1.20672(17) 0.64549(14) 0.47067(14) 0.0136(4) Uani 1 1 d . . .
C24 C 1.18163(18) 0.61993(14) 0.55096(14) 0.0154(4) Uani 1 1 d . . .
H24A H 1.2265 0.5721 0.5859 0.019 Uiso 1 1 calc R . .
C25 C 1.09143(18) 0.66396(14) 0.58019(14) 0.0141(4) Uani 1 1 d . . .
C26 C 1.02488(17) 0.73541(14) 0.53122(13) 0.0127(4) Uani 1 1 d . . .
C27 C 1.05034(17) 0.75676(14) 0.44923(13) 0.0126(4) Uani 1 1 d . . .
H27A H 1.0033 0.8030 0.4130 0.015 Uiso 1 1 calc R . .
C28 C 0.92913(17) 0.78819(14) 0.56550(14) 0.0132(4) Uani 1 1 d . . .
H28A H 0.9417 0.7734 0.6331 0.016 Uiso 1 1 calc R . .
C29 C 0.55180(18) 0.91351(14) 0.29549(14) 0.0154(4) Uani 1 1 d . . .
H29A H 0.5498 0.9421 0.3613 0.018 Uiso 1 1 calc R . .
H29B H 0.6408 0.9294 0.2993 0.018 Uiso 1 1 calc R . .
C30 C 0.4629(2) 0.96344(15) 0.21591(16) 0.0215(4) Uani 1 1 d . . .
H30A H 0.4899 1.0372 0.2335 0.032 Uiso 1 1 calc R . .
H30B H 0.3746 0.9480 0.2120 0.032 Uiso 1 1 calc R . .
H30C H 0.4670 0.9372 0.1511 0.032 Uiso 1 1 calc R . .
C31 C 0.78804(18) 0.87440(15) 0.05406(14) 0.0174(4) Uani 1 1 d . . .
H31A H 0.8065 0.9031 0.1250 0.021 Uiso 1 1 calc R . .
H31B H 0.8675 0.8894 0.0415 0.021 Uiso 1 1 calc R . .
C32 C 0.6830(2) 0.92503(16) -0.01217(17) 0.0255(5) Uani 1 1 d . . .
H32A H 0.7121 0.9983 0.0010 0.038 Uiso 1 1 calc R . .
H32B H 0.6054 0.9130 0.0024 0.038 Uiso 1 1 calc R . .
H32C H 0.6640 0.8964 -0.0825 0.038 Uiso 1 1 calc R . .
C33 C 1.19561(18) 0.86115(14) 0.34130(14) 0.0151(4) Uani 1 1 d . . .
H33A H 1.2087 0.8775 0.2815 0.018 Uiso 1 1 calc R . .
H33B H 1.1215 0.8925 0.3464 0.018 Uiso 1 1 calc R . .
C34 C 1.31526(19) 0.90703(15) 0.43405(15) 0.0203(4) Uani 1 1 d . . .
H34A H 1.3312 0.9807 0.4391 0.030 Uiso 1 1 calc R . .
H34B H 1.3893 0.8772 0.4289 0.030 Uiso 1 1 calc R . .
H34C H 1.3021 0.8927 0.4937 0.030 Uiso 1 1 calc R . .
C35 C 0.95408(18) 0.90424(14) 0.57775(14) 0.0155(4) Uani 1 1 d . . .
H35A H 0.9489 0.9215 0.5131 0.019 Uiso 1 1 calc R . .
H35B H 0.8862 0.9338 0.5956 0.019 Uiso 1 1 calc R . .
C36 C 1.0849(2) 0.95154(16) 0.65773(16) 0.0227(4) Uani 1 1 d . . .
H36A H 1.0963 1.0253 0.6624 0.034 Uiso 1 1 calc R . .
H36B H 1.1527 0.9234 0.6398 0.034 Uiso 1 1 calc R . .
H36C H 1.0899 0.9362 0.7223 0.034 Uiso 1 1 calc R . .
O2S O 0.7884(2) 0.2217(2) 0.16680(15) 0.0676(7) Uani 1 1 d . . .
H2S H 0.8310 0.2835 0.2197 0.101 Uiso 1 1 d R . .
C2S C 0.6717(2) 0.1842(3) 0.1744(2) 0.0502(7) Uani 1 1 d . . .
H2S1 H 0.6903 0.1485 0.2305 0.075 Uiso 1 1 calc R . .
H2S2 H 0.6177 0.1370 0.1124 0.075 Uiso 1 1 calc R . .
H2S3 H 0.6266 0.2410 0.1854 0.075 Uiso 1 1 calc R . .
O1W O 0.2908(2) 0.54020(17) 0.77160(17) 0.0205(5) Uani 0.60 1 d P A 1
H1WA H 0.2251 0.4908 0.7213 0.031 Uiso 0.60 1 d PR A 1
H1WB H 0.2785 0.5738 0.8319 0.031 Uiso 0.60 1 d PR A 1
O2W O 0.2356(2) 0.43630(17) 0.74079(17) 0.0196(5) Uani 0.60 1 d P B 2
H2WA H 0.1886 0.3773 0.7209 0.029 Uiso 0.60 1 d PR B 2
H2WB H 0.2400 0.4546 0.6872 0.029 Uiso 0.60 1 d PR B 2
O3W O 0.3555(4) 0.4581(3) 0.8063(3) 0.0133(9) Uani 0.30 1 d P C 3
H3WA H 0.2764 0.4474 0.8100 0.020 Uiso 0.30 1 d PR C 3
H3WB H 0.3565 0.4840 0.7566 0.020 Uiso 0.30 1 d PR C 3
H1O H 0.777(3) 0.550(2) 0.578(2) 0.028(7) Uiso 1 1 d . . .
H2O H 0.391(3) 0.626(2) 0.260(2) 0.032(7) Uiso 1 1 d . . .
H3O H 0.276(3) 0.596(2) 0.095(2) 0.036(8) Uiso 1 1 d . . .
H40 H 0.474(3) 0.585(3) -0.130(3) 0.058(11) Uiso 1 1 d . . .
H5O H 0.707(3) 0.578(2) -0.056(2) 0.038(8) Uiso 1 1 d . . .
H6O H 1.130(3) 0.486(2) 0.217(2) 0.033(8) Uiso 1 1 d . . .
H7O H 1.299(2) 0.6046(19) 0.399(2) 0.024(7) Uiso 1 1 d . . .
H8O H 0.997(3) 0.627(2) 0.650(2) 0.038(8) Uiso 1 1 d . . .
O9 O 1.16735(17) 0.19177(12) 0.18701(14) 0.0354(4) Uani 1 1 d . . .
H9O H 1.073(4) 0.170(3) 0.140(3) 0.092(13) Uiso 1 1 d . . .
O10 O 1.10770(16) 0.34335(12) 0.17624(12) 0.0301(4) Uani 1 1 d . . .
C41 C 1.1910(2) 0.29090(16) 0.20705(16) 0.0229(5) Uani 1 1 d . . .
C42 C 1.3263(2) 0.33783(17) 0.26780(16) 0.0263(5) Uani 1 1 d . . .
H42A H 1.3497 0.4046 0.2602 0.032 Uiso 1 1 calc R . .
C43 C 1.4185(2) 0.2994(2) 0.33091(18) 0.0337(6) Uani 1 1 d . . .
H43A H 1.4996 0.3414 0.3631 0.040 Uiso 1 1 calc R . .
Cl1 Cl 1.40689(7) 0.18114(5) 0.36081(5) 0.04429(19) Uani 1 1 d . . .
O1S O 0.92819(17) 0.13297(14) 0.07550(14) 0.0429(5) Uani 1 1 d . . .
H1S H 0.8821 0.1745 0.1123 0.064 Uiso 1 1 d R . .
C1S C 0.8875(3) 0.1689(3) -0.0167(2) 0.0494(8) Uani 1 1 d . . .
H1S1 H 0.8039 0.1917 -0.0293 0.074 Uiso 1 1 calc R . .
H1S2 H 0.8800 0.1137 -0.0715 0.074 Uiso 1 1 calc R . .
H1S3 H 0.9506 0.2257 -0.0126 0.074 Uiso 1 1 calc R . .

loop_
_atom_site_aniso_label
_atom_site_aniso_U_11
_atom_site_aniso_U_22
_atom_site_aniso_U_33
_atom_site_aniso_U_23
_atom_site_aniso_U_13
_atom_site_aniso_U_12
O1 0.0145(7) 0.0155(7) 0.0161(7) 0.0064(6) 0.0035(6) 0.0011(6)
O2 0.0096(6) 0.0179(7) 0.0163(7) 0.0035(6) 0.0014(5) -0.0021(5)
O3 0.0125(7) 0.0185(7) 0.0170(7) -0.0019(6) 0.0052(6) -0.0038(6)
O4 0.0177(8) 0.0264(8) 0.0125(7) -0.0028(6) 0.0043(6) -0.0067(6)
O5 0.0149(7) 0.0193(7) 0.0152(7) -0.0034(6) 0.0021(6) -0.0010(6)
O6 0.0152(7) 0.0142(8) 0.0245(8) -0.0013(6) 0.0014(6) 0.0035(6)
O7 0.0150(7) 0.0194(7) 0.0200(8) 0.0078(6) 0.0101(6) 0.0072(5)
O8 0.0154(7) 0.0242(8) 0.0173(7) 0.0094(6) 0.0083(6) 0.0063(6)
C1 0.0118(9) 0.0138(9) 0.0105(9) -0.0007(7) 0.0051(7) 0.0021(7)
C2 0.0135(9) 0.0154(9) 0.0116(9) 0.0026(7) 0.0057(7) 0.0054(7)
C3 0.0133(9) 0.0131(9) 0.0163(9) 0.0020(7) 0.0074(8) 0.0008(7)
C4 0.0096(9) 0.0151(9) 0.0135(9) -0.0011(7) 0.0050(7) 0.0009(7)
C5 0.0116(9) 0.0131(9) 0.0123(9) -0.0002(7) 0.0051(7) 0.0024(7)
C6 0.0130(9) 0.0115(9) 0.0134(9) 0.0009(7) 0.0067(7) 0.0016(7)
C7 0.0099(9) 0.0134(9) 0.0143(9) 0.0015(7) 0.0033(7) 0.0018(7)
C8 0.0129(9) 0.0114(9) 0.0135(9) 0.0042(7) 0.0020(7) 0.0032(7)
C9 0.0115(9) 0.0161(9) 0.0153(9) 0.0043(7) 0.0035(7) 0.0012(7)
C10 0.0140(9) 0.0172(10) 0.0141(9) 0.0011(8) 0.0018(8) -0.0027(8)
C11 0.0172(10) 0.0164(10) 0.0103(9) 0.0018(7) 0.0031(8) 0.0004(8)
C12 0.0117(9) 0.0139(9) 0.0135(9) 0.0054(7) 0.0015(7) 0.0014(7)
C13 0.0115(9) 0.0110(9) 0.0133(9) 0.0029(7) 0.0004(7) 0.0007(7)
C14 0.0136(9) 0.0168(10) 0.0108(9) 0.0033(7) 0.0028(7) -0.0003(7)
C15 0.0124(9) 0.0161(9) 0.0127(9) 0.0048(7) 0.0058(7) -0.0005(7)
C16 0.0119(9) 0.0189(10) 0.0115(9) -0.0004(7) 0.0045(7) -0.0041(7)
C17 0.0151(9) 0.0146(9) 0.0182(10) -0.0017(8) 0.0079(8) -0.0004(7)
C18 0.0113(9) 0.0173(10) 0.0180(10) 0.0037(8) 0.0068(8) 0.0019(7)
C19 0.0116(9) 0.0153(9) 0.0130(9) 0.0020(7) 0.0063(7) -0.0013(7)
C20 0.0124(9) 0.0130(9) 0.0132(9) 0.0017(7) 0.0063(7) -0.0007(7)
C21 0.0101(9) 0.0138(9) 0.0145(9) 0.0027(7) 0.0044(7) 0.0020(7)
C22 0.0102(9) 0.0122(9) 0.0124(9) 0.0001(7) 0.0018(7) -0.0019(7)
C23 0.0088(8) 0.0139(9) 0.0166(9) 0.0010(7) 0.0040(7) 0.0004(7)
C24 0.0129(9) 0.0158(9) 0.0167(9) 0.0048(8) 0.0038(8) 0.0030(7)
C25 0.0136(9) 0.0147(9) 0.0131(9) 0.0023(7) 0.0046(7) 0.0000(7)
C26 0.0103(9) 0.0117(9) 0.0126(9) -0.0007(7) 0.0020(7) -0.0013(7)
C27 0.0100(9) 0.0117(9) 0.0122(9) 0.0011(7) 0.0005(7) 0.0000(7)
C28 0.0117(9) 0.0137(9) 0.0125(9) 0.0012(7) 0.0033(7) 0.0012(7)
C29 0.0140(9) 0.0143(9) 0.0152(9) 0.0008(7) 0.0033(8) 0.0014(7)
C30 0.0223(10) 0.0169(10) 0.0226(11) 0.0055(8) 0.0043(9) 0.0054(8)
C31 0.0157(9) 0.0182(10) 0.0156(9) 0.0056(8) 0.0027(8) -0.0011(8)
C32 0.0225(11) 0.0196(11) 0.0281(11) 0.0102(9) 0.0007(9) 0.0000(9)
C33 0.0128(9) 0.0153(10) 0.0154(9) 0.0029(7) 0.0039(8) 0.0001(7)
C34 0.0169(10) 0.0181(10) 0.0201(10) 0.0009(8) 0.0027(8) -0.0040(8)
C35 0.0127(9) 0.0143(9) 0.0172(9) 0.0003(7) 0.0042(8) 0.0016(7)
C36 0.0179(10) 0.0180(10) 0.0229(11) -0.0013(8) 0.0000(9) -0.0016(8)
O2S 0.0355(11) 0.113(2) 0.0361(11) -0.0181(12) 0.0135(9) -0.0241(12)
C2S 0.0231(13) 0.064(2) 0.0536(18) 0.0054(15) 0.0072(12) -0.0003(13)
O1W 0.0205(12) 0.0135(11) 0.0161(11) -0.0019(9) -0.0033(10) -0.0024(9)
O2W 0.0290(13) 0.0122(11) 0.0200(12) 0.0039(9) 0.0132(10) -0.0041(9)
O3W 0.0026(19) 0.013(2) 0.018(2) 0.0008(17) -0.0030(17) 0.0015(16)
O9 0.0300(9) 0.0200(8) 0.0477(11) 0.0021(7) 0.0068(8) 0.0022(7)
O10 0.0313(9) 0.0217(8) 0.0272(8) 0.0022(6) 0.0004(7) 0.0031(7)
C41 0.0287(12) 0.0200(11) 0.0217(11) 0.0008(8) 0.0135(9) 0.0008(9)
C42 0.0285(12) 0.0275(12) 0.0244(11) 0.0021(9) 0.0133(10) 0.0022(9)
C43 0.0261(12) 0.0424(14) 0.0294(12) -0.0050(11) 0.0110(10) 0.0078(10)
Cl1 0.0518(4) 0.0428(4) 0.0373(4) 0.0068(3) 0.0117(3) 0.0267(3)
O1S 0.0323(10) 0.0425(11) 0.0430(11) 0.0051(8) 0.0058(8) -0.0081(8)
C1S 0.0332(14) 0.075(2) 0.0321(14) 0.0047(14) 0.0099(12) -0.0135(14)

loop_
_atom_type_symbol
_atom_type_description
_atom_type_scat_dispersion_real
_atom_type_scat_dispersion_imag
_atom_type_scat_source
C C 0.0033 0.0016 'International Tables Vol C Tables 4.2.6.8 and 6.1.1.4'
H H 0.0000 0.0000 'International Tables Vol C Tables 4.2.6.8 and 6.1.1.4'
O O 0.0106 0.0060 'International Tables Vol C Tables 4.2.6.8 and 6.1.1.4'
Cl Cl 0.1484 0.1585 'International Tables Vol C Tables 4.2.6.8 and 6.1.1.4'

loop_
_geom_angle_atom_site_label_1
_geom_angle_atom_site_label_2
_geom_angle_atom_site_label_3
_geom_angle
C6 C1 C2 117.22(17)
C6 C1 C28 122.74(16)
C2 C1 C28 120.04(16)
O1 C2 C3 120.77(17)
O1 C2 C1 117.91(16)
C3 C2 C1 121.32(17)
C2 C3 C4 119.66(17)
O2 C4 C3 115.16(16)
O2 C4 C5 123.33(17)
C3 C4 C5 121.50(17)
C4 C5 C6 116.56(17)
C4 C5 C7 121.40(16)
C6 C5 C7 122.02(16)
C1 C6 C5 123.73(17)
C5 C7 C8 110.66(14)
C5 C7 C29 113.54(15)
C8 C7 C29 111.68(15)
C13 C8 C9 116.79(17)
C13 C8 C7 121.66(16)
C9 C8 C7 121.55(16)
C10 C9 O3 120.96(17)
C10 C9 C8 121.57(17)
O3 C9 C8 117.48(17)
C9 C10 C11 119.66(18)
O4 C11 C10 121.17(17)
O4 C11 C12 117.69(17)
C10 C11 C12 121.14(18)
C13 C12 C11 117.21(17)
C13 C12 C14 121.49(16)
C11 C12 C14 121.29(17)
C12 C13 C8 123.62(17)
C15 C14 C12 110.29(15)
C15 C14 C31 114.09(15)
C12 C14 C31 111.89(16)
C16 C15 C20 116.74(17)
C16 C15 C14 120.96(16)
C20 C15 C14 122.27(17)
O5 C16 C17 115.55(17)
O5 C16 C15 122.65(17)
C17 C16 C15 121.79(17)
C16 C17 C18 119.57(18)
O6 C18 C17 121.52(17)
O6 C18 C19 117.53(17)
C17 C18 C19 120.95(17)
C20 C19 C18 117.49(17)
C20 C19 C21 123.52(17)
C18 C19 C21 118.99(16)
C19 C20 C15 123.44(17)
C19 C21 C22 111.12(14)
C19 C21 C33 113.65(15)
C22 C21 C33 111.97(15)
C27 C22 C23 116.52(17)
C27 C22 C21 120.14(16)
C23 C22 C21 123.33(16)
O7 C23 C24 114.37(17)
O7 C23 C22 124.48(17)
C24 C23 C22 121.15(17)
C25 C24 C23 120.14(17)
C24 C25 O8 116.72(17)
C24 C25 C26 121.42(17)
O8 C25 C26 121.85(17)
C27 C26 C25 116.56(17)
C27 C26 C28 121.42(16)
C25 C26 C28 122.02(16)
C26 C27 C22 124.16(17)
C1 C28 C26 110.45(14)
C1 C28 C35 112.84(15)
C26 C28 C35 112.62(15)
C30 C29 C7 112.16(16)
C32 C31 C14 111.76(16)
C34 C33 C21 112.66(16)
C36 C35 C28 112.68(16)
O10 C41 O9 122.3(2)
O10 C41 C42 121.00(19)
O9 C41 C42 116.6(2)
C43 C42 C41 128.9(2)
C42 C43 Cl1 126.8(2)

loop_
_geom_bond_atom_site_label_1
_geom_bond_atom_site_label_2
_geom_bond_distance
O1 C2 1.382(2)
O2 C4 1.379(2)
O3 C9 1.386(2)
O4 C11 1.376(2)
O5 C16 1.384(2)
O6 C18 1.364(2)
O7 C23 1.384(2)
O8 C25 1.392(2)
C1 C6 1.389(3)
C1 C2 1.393(3)
C1 C28 1.524(3)
C2 C3 1.387(3)
C3 C4 1.389(3)
C4 C5 1.397(3)
C5 C6 1.401(3)
C5 C7 1.525(2)
C7 C8 1.527(3)
C7 C29 1.537(3)
C8 C13 1.397(3)
C8 C9 1.398(3)
C9 C10 1.384(3)
C10 C11 1.388(3)
C11 C12 1.400(3)
C12 C13 1.389(3)
C12 C14 1.529(3)
C14 C15 1.527(3)
C14 C31 1.538(3)
C15 C16 1.395(3)
C15 C20 1.400(3)
C16 C17 1.389(3)
C17 C18 1.391(3)
C18 C19 1.399(3)
C19 C20 1.392(3)
C19 C21 1.524(3)
C21 C22 1.529(3)
C21 C33 1.535(3)
C22 C27 1.398(3)
C22 C23 1.398(3)
C23 C24 1.387(3)
C24 C25 1.383(3)
C25 C26 1.395(3)
C26 C27 1.394(3)
C26 C28 1.530(3)
C28 C35 1.536(3)
C29 C30 1.525(3)
C31 C32 1.523(3)
C33 C34 1.528(3)
C35 C36 1.526(3)
O2S C2S 1.419(3)
O9 C41 1.305(3)
O10 C41 1.221(3)
C41 C42 1.488(3)
C42 C43 1.322(3)
C43 Cl1 1.720(3)
O1S C1S 1.433(3)

loop_
_geom_hbond_atom_site_label_D
_geom_hbond_atom_site_label_H
_geom_hbond_atom_site_label_A
_geom_hbond_distance_DH
_geom_hbond_distance_HA
_geom_hbond_distance_DA
_geom_hbond_angle_DHA
_geom_hbond_site_symmetry_A
O1 H1O O7 0.78(3) 2.00(3) 2.772(2) 171(3) 2_766
O2 H2O O3 0.85(3) 1.89(3) 2.731(2) 170(3) .
O3 H3O O5 0.80(3) 1.94(3) 2.709(2) 162(3) 2_665
O5 H5O O4 0.80(3) 1.98(3) 2.752(2) 164(3) .
O6 H6O O10 0.79(3) 1.89(3) 2.670(2) 173(3) .
O7 H7O O2 0.76(3) 2.14(3) 2.773(2) 142(3) 1_655
O7 H7O O6 0.76(3) 2.32(3) 2.863(2) 129(2) .
O8 H8O O1 0.80(3) 1.95(3) 2.729(2) 164(3) .
O9 H9O O1S 1.03(4) 1.55(4) 2.581(2) 175(4) .
O1S H1S O2S 1.02 1.65 2.657(3) 169.1 .

loop_
_geom_torsion_atom_site_label_1
_geom_torsion_atom_site_label_2
_geom_torsion_atom_site_label_3
_geom_torsion_atom_site_label_4
_geom_torsion
C6 C1 C2 O1 -179.85(15)
C28 C1 C2 O1 0.9(2)
C6 C1 C2 C3 -0.4(3)
C28 C1 C2 C3 -179.65(16)
O1 C2 C3 C4 -179.67(16)
C1 C2 C3 C4 0.9(3)
C2 C3 C4 O2 -179.57(16)
C2 C3 C4 C5 -1.0(3)
O2 C4 C5 C6 178.98(16)
C3 C4 C5 C6 0.5(3)
O2 C4 C5 C7 -2.6(3)
C3 C4 C5 C7 178.89(16)
C2 C1 C6 C5 0.0(3)
C28 C1 C6 C5 179.15(16)
C4 C5 C6 C1 0.0(3)
C7 C5 C6 C1 -178.37(16)
C4 C5 C7 C8 -79.6(2)
C6 C5 C7 C8 98.7(2)
C4 C5 C7 C29 153.85(17)
C6 C5 C7 C29 -27.8(2)
C5 C7 C8 C13 -79.3(2)
C29 C7 C8 C13 48.2(2)
C5 C7 C8 C9 99.9(2)
C29 C7 C8 C9 -132.54(18)
C13 C8 C9 C10 -1.5(3)
C7 C8 C9 C10 179.16(17)
C13 C8 C9 O3 178.06(16)
C7 C8 C9 O3 -1.3(3)
O3 C9 C10 C11 -178.58(17)
C8 C9 C10 C11 1.0(3)
C9 C10 C11 O4 179.17(17)
C9 C10 C11 C12 -0.2(3)
O4 C11 C12 C13 -179.34(16)
C10 C11 C12 C13 0.1(3)
O4 C11 C12 C14 -0.1(3)
C10 C11 C12 C14 179.31(17)
C11 C12 C13 C8 -0.7(3)
C14 C12 C13 C8 -179.93(17)
C9 C8 C13 C12 1.4(3)
C7 C8 C13 C12 -179.29(16)
C13 C12 C14 C15 78.4(2)
C11 C12 C14 C15 -100.8(2)
C13 C12 C14 C31 -49.8(2)
C11 C12 C14 C31 131.06(18)
C12 C14 C15 C16 79.8(2)
C31 C14 C15 C16 -153.24(17)
C12 C14 C15 C20 -98.2(2)
C31 C14 C15 C20 28.7(2)
C20 C15 C16 O5 -178.50(16)
C14 C15 C16 O5 3.3(3)
C20 C15 C16 C17 0.6(3)
C14 C15 C16 C17 -177.59(17)
O5 C16 C17 C18 179.30(16)
C15 C16 C17 C18 0.2(3)
C16 C17 C18 O6 178.92(17)
C16 C17 C18 C19 -1.2(3)
O6 C18 C19 C20 -178.68(16)
C17 C18 C19 C20 1.4(3)
O6 C18 C19 C21 1.0(3)
C17 C18 C19 C21 -178.92(17)
C18 C19 C20 C15 -0.7(3)
C21 C19 C20 C15 179.70(16)
C16 C15 C20 C19 -0.3(3)
C14 C15 C20 C19 177.83(16)
C20 C19 C21 C22 100.9(2)
C18 C19 C21 C22 -78.7(2)
C20 C19 C21 C33 -26.5(2)
C18 C19 C21 C33 153.89(17)
C19 C21 C22 C27 -74.9(2)
C33 C21 C22 C27 53.4(2)
C19 C21 C22 C23 106.0(2)
C33 C21 C22 C23 -125.70(18)
C27 C22 C23 O7 -179.94(16)
C21 C22 C23 O7 -0.8(3)
C27 C22 C23 C24 0.9(3)
C21 C22 C23 C24 179.99(17)
O7 C23 C24 C25 179.73(16)
C22 C23 C24 C25 -1.0(3)
C23 C24 C25 O8 -179.46(17)
C23 C24 C25 C26 -0.8(3)
C24 C25 C26 C27 2.5(3)
O8 C25 C26 C27 -178.87(16)
C24 C25 C26 C28 -177.28(17)
O8 C25 C26 C28 1.3(3)
C25 C26 C27 C22 -2.7(3)
C28 C26 C27 C22 177.11(16)
C23 C22 C27 C26 1.0(3)
C21 C22 C27 C26 -178.10(16)
C6 C1 C28 C26 -100.4(2)
C2 C1 C28 C26 78.8(2)
C6 C1 C28 C35 26.7(2)
C2 C1 C28 C35 -154.15(17)
C27 C26 C28 C1 76.9(2)
C25 C26 C28 C1 -103.3(2)
C27 C26 C28 C35 -50.3(2)
C25 C26 C28 C35 129.53(18)
C5 C7 C29 C30 -173.79(16)
C8 C7 C29 C30 60.2(2)
C15 C14 C31 C32 171.73(17)
C12 C14 C31 C32 -62.2(2)
C19 C21 C33 C34 -173.31(16)
C22 C21 C33 C34 59.8(2)
C1 C28 C35 C36 171.70(16)
C26 C28 C35 C36 -62.4(2)
O10 C41 C42 C43 157.5(2)
O9 C41 C42 C43 -23.9(3)
C41 C42 C43 Cl1 0.1(4)
